data_2239853
loop_
_publ_author_name
'Nicolas-Gomez, Mariana'
'Mart\'inez-Otero, Diego'
'Dorazco-Gonz\'alez, Alejandro'

_publ_section_title
;
 Crystal structure of
 <i>N</i>,<i>N</i>'-bis[(pyridin-4-yl)methyl]naphthalene diimide
;
_journal_coeditor_code XU5806
_journal_issue 9
_journal_name_full 'Acta Crystallographica Section E'
_journal_page_first o985
_journal_page_last o986
_journal_paper_doi 10.1107/S1600536814017917
_journal_volume 70
_journal_year 2014
_chemical_formula_iupac 'C26 H16 N4 O4'
_chemical_formula_moiety 'C26 H16 N4 O4'
_chemical_formula_sum 'C26 H16 N4 O4'
_chemical_formula_weight 448.43
_chemical_name_systematic
6,13-Bis[(pyridin-4-yl)methyl]-6,13-diazatetracyclo[6.6.2.0^4,16^0^11,15^]hexadeca-1,3,8,10,15-pantaene-5,7,12,14-tetrone
_space_group_crystal_system triclinic
_space_group_IT_number 2
_space_group_name_Hall '-P 1'
_space_group_name_H-M_alt 'P -1'
_symmetry_space_group_name_Hall '-P 1'
_symmetry_space_group_name_H-M 'P -1'
_atom_sites_solution_hydrogens geom
_audit_creation_method SHELXL-2013
_cell_angle_alpha 77.093(3)
_cell_angle_beta 88.445(4)
_cell_angle_gamma 87.590(4)
_cell_formula_units_Z 1
_cell_length_a 5.5891(4)
_cell_length_b 7.5232(5)
_cell_length_c 11.9525(8)
_cell_measurement_reflns_used 9981
_cell_measurement_temperature 296(2)
_cell_measurement_theta_max 68.28
_cell_measurement_theta_min 3.79
_cell_volume 489.37(6)
_computing_cell_refinement 'SAINT (Bruker, 2008)'
_computing_data_collection 'APEX2 (Bruker, 2008)'
_computing_data_reduction 'SAINT (Bruker, 2008)'
_computing_molecular_graphics 'SHELXTL (Sheldrick, 2008)'
_computing_publication_material 'SHELXTL (Sheldrick, 2008)'
_computing_structure_refinement 'SHELXTL (Sheldrick, 2008)'
_computing_structure_solution 'SHELXTL (Sheldrick, 2008)'
_diffrn_ambient_temperature 296(2)
_diffrn_measured_fraction_theta_full 0.973
_diffrn_measured_fraction_theta_max 0.973
_diffrn_measurement_device_type 'Bruker APEXII CCD'
_diffrn_measurement_method '\w scans'
_diffrn_radiation_monochromator mirrors
_diffrn_radiation_type CuK\a
_diffrn_radiation_wavelength 1.54178
_diffrn_reflns_av_R_equivalents 0.0453
_diffrn_reflns_limit_h_max 6
_diffrn_reflns_limit_h_min -5
_diffrn_reflns_limit_k_max 9
_diffrn_reflns_limit_k_min -9
_diffrn_reflns_limit_l_max 14
_diffrn_reflns_limit_l_min -14
_diffrn_reflns_number 14032
_diffrn_reflns_theta_full 67.679
_diffrn_reflns_theta_max 68.275
_diffrn_reflns_theta_min 3.795
_exptl_absorpt_coefficient_mu 0.870
_exptl_absorpt_correction_T_max 0.7531
_exptl_absorpt_correction_T_min 0.5552
_exptl_absorpt_correction_type multi-scan
_exptl_absorpt_process_details '(SADABS; Bruker, 2008)'
_exptl_crystal_colour colourless
_exptl_crystal_density_diffrn 1.522
_exptl_crystal_description plate
_exptl_crystal_F_000 232
_exptl_crystal_size_max 0.34
_exptl_crystal_size_mid 0.13
_exptl_crystal_size_min 0.08
_refine_diff_density_max 0.187
_refine_diff_density_min -0.193
_refine_ls_extinction_method none
_refine_ls_goodness_of_fit_ref 1.047
_refine_ls_hydrogen_treatment constr
_refine_ls_matrix_type full
_refine_ls_number_parameters 154
_refine_ls_number_reflns 1748
_refine_ls_number_restraints 0
_refine_ls_restrained_S_all 1.047
_refine_ls_R_factor_all 0.0386
_refine_ls_R_factor_gt 0.0371
_refine_ls_shift/su_max 0.000
_refine_ls_shift/su_mean 0.000
_refine_ls_structure_factor_coef Fsqd
_refine_ls_weighting_details 'w=1/[\s^2^(Fo^2^)+(0.0617P)^2^+0.0799P] where P=(Fo^2^+2Fc^2^)/3'
_refine_ls_weighting_scheme calc
_refine_ls_wR_factor_gt 0.1033
_refine_ls_wR_factor_ref 0.1056
_reflns_number_gt 1643
_reflns_number_total 1748
_reflns_threshold_expression I>2\s(I)
_cod_data_source_file xu5806sup1.cf
_cod_data_source_block I
_cod_database_code 2239853
_cod_database_fobs_code 2239853
_shelx_space_group_comment
;
The symmetry employed for this shelxl refinement is uniquely defined
by the following loop, which should always be used as a source of
symmetry information in preference to the above space-group names.
They are only intended as comments.
;
_shelx_estimated_absorpt_t_min 0.75
_shelx_estimated_absorpt_t_max 0.93

loop_
_symmetry_equiv_pos_as_xyz
'x, y, z'
'-x, -y, -z'

loop_
_atom_site_type_symbol
_atom_site_label
_atom_site_fract_x
_atom_site_fract_y
_atom_site_fract_z
_atom_site_U_iso_or_equiv
_atom_site_adp_type
_atom_site_calc_flag
_atom_site_occupancy
O O1 0.43898(16) 0.61174(13) 0.75255(7) 0.0471(3) Uani d 1
N N1 -0.0333(2) 0.68325(18) 1.12186(9) 0.0587(3) Uani d 1
C C1 0.1698(3) 0.7665(2) 1.09030(12) 0.0600(4) Uani d 1
H H1 0.2727 0.7785 1.1478 0.072 Uiso calc 1
O O2 -0.21818(18) 0.96340(12) 0.62202(8) 0.0540(3) Uani d 1
N N2 0.10767(18) 0.78494(13) 0.68880(8) 0.0375(3) Uani d 1
C C2 0.2394(2) 0.83681(19) 0.97785(11) 0.0482(3) Uani d 1
H H2 0.3847 0.8938 0.9613 0.058 Uiso calc 1
C C6 0.1602(2) 0.90343(17) 0.76740(10) 0.0425(3) Uani d 1
H H6A 0.0742 1.0198 0.7428 0.051 Uiso calc 1
H H6B 0.3301 0.9262 0.7628 0.051 Uiso calc 1
C C3 0.0913(2) 0.82151(15) 0.89059(9) 0.0372(3) Uani d 1
C C5 -0.1744(3) 0.66899(19) 1.03678(12) 0.0511(3) Uani d 1
H H5 -0.3183 0.6110 1.0560 0.061 Uiso calc 1
C C4 -0.1216(2) 0.73457(17) 0.92155(10) 0.0435(3) Uani d 1
H H4 -0.2276 0.7204 0.8658 0.052 Uiso calc 1
C C7 0.2667(2) 0.63581(16) 0.69075(9) 0.0360(3) Uani d 1
C C8 0.2169(2) 0.51409(15) 0.61294(9) 0.0337(3) Uani d 1
C C9 0.02134(19) 0.55699(14) 0.53820(8) 0.0315(3) Uani d 1
C C10 -0.1324(2) 0.71073(15) 0.53795(9) 0.0340(3) Uani d 1
C C11 -0.0899(2) 0.83074(15) 0.61813(9) 0.0376(3) Uani d 1
C C12 0.3627(2) 0.36316(16) 0.61186(9) 0.0383(3) Uani d 1
H H12 0.4906 0.3354 0.6618 0.046 Uiso calc 1
C C13 -0.3204(2) 0.74975(16) 0.46403(10) 0.0384(3) Uani d 1
H H13 -0.4206 0.8516 0.4641 0.046 Uiso calc 1

loop_
_atom_site_aniso_label
_atom_site_aniso_U_11
_atom_site_aniso_U_22
_atom_site_aniso_U_33
_atom_site_aniso_U_12
_atom_site_aniso_U_13
_atom_site_aniso_U_23
O1 0.0449(5) 0.0592(6) 0.0403(5) -0.0028(4) -0.0085(4) -0.0169(4)
N1 0.0686(8) 0.0691(8) 0.0368(6) 0.0111(6) 0.0030(5) -0.0118(5)
C1 0.0676(10) 0.0771(10) 0.0401(7) 0.0099(7) -0.0136(6) -0.0243(7)
O2 0.0626(6) 0.0463(5) 0.0580(6) 0.0133(4) -0.0097(4) -0.0237(4)
N2 0.0465(6) 0.0387(5) 0.0292(5) -0.0039(4) 0.0003(4) -0.0113(4)
C2 0.0479(8) 0.0572(8) 0.0454(7) 0.0002(5) -0.0060(5) -0.0234(6)
C6 0.0530(7) 0.0405(6) 0.0372(6) -0.0087(5) 0.0007(5) -0.0143(5)
C3 0.0436(6) 0.0356(6) 0.0358(6) 0.0031(4) -0.0018(4) -0.0156(4)
C5 0.0508(8) 0.0541(7) 0.0456(7) 0.0033(6) 0.0064(6) -0.0074(6)
C4 0.0454(7) 0.0467(7) 0.0391(6) -0.0006(5) -0.0036(5) -0.0108(5)
C7 0.0376(6) 0.0437(6) 0.0264(5) -0.0056(4) 0.0017(4) -0.0069(4)
C8 0.0368(6) 0.0388(6) 0.0249(5) -0.0027(4) 0.0023(4) -0.0060(4)
C9 0.0349(6) 0.0351(6) 0.0235(5) -0.0026(4) 0.0032(4) -0.0044(4)
C10 0.0384(6) 0.0356(6) 0.0272(5) -0.0012(4) 0.0026(4) -0.0055(4)
C11 0.0436(7) 0.0364(6) 0.0325(6) -0.0003(5) 0.0021(4) -0.0077(4)
C12 0.0376(6) 0.0453(6) 0.0304(6) 0.0027(5) -0.0051(4) -0.0055(5)
C13 0.0420(6) 0.0376(6) 0.0346(6) 0.0061(5) -0.0002(4) -0.0071(4)

loop_
_atom_type_symbol
_atom_type_description
_atom_type_scat_dispersion_real
_atom_type_scat_dispersion_imag
_atom_type_scat_source
C C 0.0181 0.0091 'International Tables Vol C Tables 4.2.6.8 and 6.1.1.4'
H H 0.0000 0.0000 'International Tables Vol C Tables 4.2.6.8 and 6.1.1.4'
N N 0.0311 0.0180 'International Tables Vol C Tables 4.2.6.8 and 6.1.1.4'
O O 0.0492 0.0322 'International Tables Vol C Tables 4.2.6.8 and 6.1.1.4'

loop_
_geom_angle_atom_site_label_1
_geom_angle_atom_site_label_2
_geom_angle_atom_site_label_3
_geom_angle_site_symmetry_1
_geom_angle_site_symmetry_3
_geom_angle
C1 N1 C5 . . 115.61(12)
C11 N2 C7 . . 125.48(10)
C11 N2 C6 . . 118.44(10)
C7 N2 C6 . . 116.06(10)
N1 C1 C2 . . 124.53(13)
N1 C1 H1 . . 117.7
C2 C1 H1 . . 117.7
C3 C2 C1 . . 119.25(13)
C3 C2 H2 . . 120.4
C1 C2 H2 . . 120.4
C2 C3 C4 . . 117.23(11)
C2 C3 C6 . . 120.00(11)
C4 C3 C6 . . 122.74(11)
C5 C4 C3 . . 118.95(12)
C5 C4 H4 . . 120.5
C3 C4 H4 . . 120.5
N1 C5 C4 . . 124.44(13)
N1 C5 H5 . . 117.8
C4 C5 H5 . . 117.8
N2 C6 C3 . . 112.85(9)
N2 C6 H6A . . 109.0
C3 C6 H6A . . 109.0
N2 C6 H6B . . 109.0
C3 C6 H6B . . 109.0
H6A C6 H6B . . 107.8
O1 C7 N2 . . 120.35(10)
O1 C7 C8 . . 122.58(11)
N2 C7 C8 . . 117.06(10)
C12 C8 C9 . . 120.29(11)
C12 C8 C7 . . 120.26(11)
C9 C8 C7 . . 119.44(10)
C8 C9 C10 . . 121.50(11)
C8 C9 C9 . 2_566 119.18(13)
C10 C9 C9 . 2_566 119.32(13)
C13 C10 C9 . . 120.29(11)
C13 C10 C11 . . 119.95(10)
C9 C10 C11 . . 119.77(11)
O2 C11 N2 . . 120.98(11)
O2 C11 C10 . . 122.31(11)
N2 C11 C10 . . 116.70(10)
C8 C12 C13 . 2_566 120.51(11)
C8 C12 H12 . . 119.7
C13 C12 H12 2_566 . 119.7
C10 C13 C12 . 2_566 120.41(10)
C10 C13 H13 . . 119.8
C12 C13 H13 2_566 . 119.8

loop_
_geom_bond_atom_site_label_1
_geom_bond_atom_site_label_2
_geom_bond_site_symmetry_2
_geom_bond_distance
N1 C1 . 1.325(2)
N1 C5 . 1.3293(19)
N2 C11 . 1.3931(16)
N2 C7 . 1.3982(16)
N2 C6 . 1.4746(14)
O1 C7 . 1.2123(14)
O2 C11 . 1.2127(15)
C1 C2 . 1.382(2)
C1 H1 . 0.9300
C2 C3 . 1.3766(17)
C2 H2 . 0.9300
C3 C4 . 1.3836(18)
C3 C6 . 1.5100(16)
C4 C5 . 1.3834(18)
C4 H4 . 0.9300
C5 H5 . 0.9300
C6 H6A . 0.9700
C6 H6B . 0.9700
C7 C8 . 1.4823(16)
C8 C12 . 1.3718(16)
C8 C9 . 1.4110(16)
C9 C10 . 1.4113(16)
C9 C9 2_566 1.416(2)
C10 C13 . 1.3708(17)
C10 C11 . 1.4855(16)
C12 C13 2_566 1.4046(17)
C12 H12 . 0.9300
C13 C12 2_566 1.4046(17)
C13 H13 . 0.9300

loop_
_geom_hbond_atom_site_label_D
_geom_hbond_atom_site_label_H
_geom_hbond_atom_site_label_A
_geom_hbond_site_symmetry_A
_geom_hbond_distance_DH
_geom_hbond_distance_HA
_geom_hbond_distance_DA
_geom_hbond_angle_DHA
C4 H4 O1 1_455 0.93 2.59 3.5014(15) 165
C13 H13 O2 2_476 0.93 2.51 3.3242(15) 146

loop_
_geom_torsion_atom_site_label_1
_geom_torsion_atom_site_label_2
_geom_torsion_atom_site_label_3
_geom_torsion_atom_site_label_4
_geom_torsion_site_symmetry_1
_geom_torsion_site_symmetry_4
_geom_torsion
C5 N1 C1 C2 . . 0.1(2)
N1 C1 C2 C3 . . 0.0(2)
C11 N2 C6 C3 . . 104.43(12)
C7 N2 C6 C3 . . -76.70(13)
C1 C2 C3 C4 . . -0.20(18)
C1 C2 C3 C6 . . 177.80(12)
N2 C6 C3 C2 . . 139.13(11)
N2 C6 C3 C4 . . -42.99(16)
C1 N1 C5 C4 . . -0.1(2)
N1 C5 C4 C3 . . 0.0(2)
C2 C3 C4 C5 . . 0.19(17)
C6 C3 C4 C5 . . -177.75(11)
C11 N2 C7 O1 . . 177.16(10)
C6 N2 C7 O1 . . -1.63(16)
C11 N2 C7 C8 . . -1.55(16)
C6 N2 C7 C8 . . 179.67(8)
O1 C7 C8 C12 . . 2.58(17)
N2 C7 C8 C12 . . -178.75(9)
O1 C7 C8 C9 . . -176.03(10)
N2 C7 C8 C9 . . 2.64(15)
C12 C8 C9 C10 . . 179.61(9)
C7 C8 C9 C10 . . -1.78(16)
C12 C8 C9 C9 . 2_566 -0.36(19)
C7 C8 C9 C9 . 2_566 178.25(10)
C8 C9 C10 C13 . . 179.67(9)
C9 C9 C10 C13 2_566 . -0.36(19)
C8 C9 C10 C11 . . -0.25(17)
C9 C9 C10 C11 2_566 . 179.72(10)
C7 N2 C11 O2 . . -179.77(10)
C6 N2 C11 O2 . . -1.01(17)
C7 N2 C11 C10 . . -0.43(17)
C6 N2 C11 C10 . . 178.33(9)
C13 C10 C11 O2 . . 0.79(18)
C9 C10 C11 O2 . . -179.29(10)
C13 C10 C11 N2 . . -178.55(9)
C9 C10 C11 N2 . . 1.38(16)
C9 C8 C12 C13 . 2_566 0.44(17)
C7 C8 C12 C13 . 2_566 -178.16(9)
C9 C10 C13 C12 . 2_566 0.29(18)
C11 C10 C13 C12 . 2_566 -179.78(10)
